data_7046275
loop_
_publ_author_name
'Hill, Michael'
'Mahon, Mary F.'
'Pecharman, Anne-Frederique'

_publ_section_title
;
 Diborane Heterolysis: Breaking and Making B-B bonds at Magnesium
;
_journal_name_full 'Dalton Transactions'
_journal_paper_doi 10.1039/C8DT01451E
_journal_year 2018
_chemical_formula_moiety 'C45 H74 B2 Mg N2 O4'
_chemical_formula_sum 'C45 H74 B2 Mg N2 O4'
_chemical_formula_weight 752.99
_space_group_crystal_system orthorhombic
_space_group_IT_number 60
_space_group_name_Hall '-P 2n 2ab'
_space_group_name_H-M_alt 'P b c n'
_symmetry_space_group_name_Hall '-P 2n 2ab'
_symmetry_space_group_name_H-M 'P b c n'
_atom_sites_solution_hydrogens geom
_atom_sites_solution_primary iterative
_audit_creation_date 2018-02-19
_audit_creation_method
;
Olex2 1.2
(compiled 2017.08.10 svn.r3458 for OlexSys, GUI svn.r5381)
;
_audit_update_record
;
2018-02-19 deposited with the CCDC.
2018-05-09 downloaded from the CCDC.
;
_cell_angle_alpha 90
_cell_angle_beta 90
_cell_angle_gamma 90
_cell_formula_units_Z 8
_cell_length_a 15.16029(17)
_cell_length_b 27.6648(3)
_cell_length_c 21.7294(2)
_cell_measurement_reflns_used 21393
_cell_measurement_temperature 150.00(10)
_cell_measurement_theta_max 72.3090
_cell_measurement_theta_min 3.1940
_cell_volume 9113.45(17)
_computing_cell_refinement 'CrysAlisPro 1.171.38.41 (Rigaku OD, 2015)'
_computing_data_collection 'CrysAlisPro 1.171.38.41 (Rigaku OD, 2015)'
_computing_data_reduction 'CrysAlisPro 1.171.38.41 (Rigaku OD, 2015)'
_computing_molecular_graphics 'Olex2 (Dolomanov et al., 2009)'
_computing_publication_material 'Olex2 (Dolomanov et al., 2009)'
_computing_structure_refinement 'ShelXL (Sheldrick, 2015)'
_computing_structure_solution 'olex2.solve (Bourhis et al., 2015)'
_diffrn_ambient_temperature 150.00(10)
_diffrn_detector_area_resol_mean 8.1150
_diffrn_detector_type EosS2
_diffrn_measured_fraction_theta_full 1.000
_diffrn_measured_fraction_theta_max 0.996
_diffrn_measurement_device 'four-circle diffractometer'
_diffrn_measurement_device_type 'SuperNova, Dual, Cu at zero, EosS2'
_diffrn_measurement_method '\w scans'
_diffrn_radiation_type CuK\a
_diffrn_radiation_wavelength 1.54184
_diffrn_reflns_av_R_equivalents 0.0544
_diffrn_reflns_av_unetI/netI 0.0333
_diffrn_reflns_Laue_measured_fraction_full 1.000
_diffrn_reflns_Laue_measured_fraction_max 0.996
_diffrn_reflns_limit_h_max 17
_diffrn_reflns_limit_h_min -18
_diffrn_reflns_limit_k_max 27
_diffrn_reflns_limit_k_min -34
_diffrn_reflns_limit_l_max 26
_diffrn_reflns_limit_l_min -26
_diffrn_reflns_number 62560
_diffrn_reflns_point_group_measured_fraction_full 1.000
_diffrn_reflns_point_group_measured_fraction_max 0.996
_diffrn_reflns_theta_full 67.684
_diffrn_reflns_theta_max 73.161
_diffrn_reflns_theta_min 3.195
_exptl_absorpt_coefficient_mu 0.645
_exptl_absorpt_correction_T_max 0.993
_exptl_absorpt_correction_type gaussian
_exptl_absorpt_process_details
;
CrysAlisPro 1.171.38.41 (Rigaku Oxford Diffraction, 2015)
Numerical absorption correction based on gaussian integration over
            a multifaceted crystal model
Empirical absorption correction using spherical harmonics,
 implemented in SCALE3 ABSPACK scaling algorithm.
;
_exptl_crystal_colour colorless
_exptl_crystal_density_diffrn 1.098
_exptl_crystal_description block
_exptl_crystal_F_000 3296
_exptl_crystal_size_max 0.246
_exptl_crystal_size_mid 0.161
_exptl_crystal_size_min 0.091
_refine_diff_density_max 0.624
_refine_diff_density_min -0.502
_refine_diff_density_rms 0.059
_refine_ls_extinction_method none
_refine_ls_goodness_of_fit_ref 1.039
_refine_ls_hydrogen_treatment constr
_refine_ls_matrix_type full
_refine_ls_number_parameters 647
_refine_ls_number_reflns 9102
_refine_ls_number_restraints 87
_refine_ls_restrained_S_all 1.052
_refine_ls_R_factor_all 0.0746
_refine_ls_R_factor_gt 0.0646
_refine_ls_shift/su_max 0.000
_refine_ls_shift/su_mean 0.000
_refine_ls_structure_factor_coef Fsqd
_refine_ls_weighting_details 'w=1/[\s^2^(Fo^2^)+(0.0862P)^2^+5.3552P] where P=(Fo^2^+2Fc^2^)/3'
_refine_ls_weighting_scheme calc
_refine_ls_wR_factor_gt 0.1671
_refine_ls_wR_factor_ref 0.1759
_reflns_Friedel_coverage 0.000
_reflns_number_gt 7638
_reflns_number_total 9102
_reflns_threshold_expression 'I > 2\s(I)'
_cod_data_source_file c8dt01451e2.cif
_cod_data_source_block s16msh60
_cod_original_cell_volume 9113.46(16)
_cod_database_code 7046275
_shelx_shelxl_version_number 2014/7
_shelx_space_group_comment
;
The symmetry employed for this shelxl refinement is uniquely defined
by the following loop, which should always be used as a source of
symmetry information in preference to the above space-group names.
They are only intended as comments.
;
_olex2_refinement_description
;
1. Fixed Uiso
 At 1.2 times of:
  All C(H) groups, All C(H,H) groups
 At 1.5 times of:
  All C(H,H,H) groups
2. Restrained distances
 C41-C39 \\sim C41A-C39A \\sim C40-C39 \\sim C40A-C39A
 with sigma of 0.005
 C32A-C31 \\sim C32-C31A
 with sigma of 0.005
 C31A-C30A \\sim C31-C30
 with sigma of 0.005
 C33-C32A \\sim C33A-C32
 with sigma of 0.005
 C34A-C33 \\sim C34-C33A \\sim C35-C33 \\sim C35A-C33A
 with sigma of 0.005
 C33-C32 \\sim C33A-C32A \\sim C32A-C31A \\sim C32-C31
 with sigma of 0.005
 O2-C33 \\sim O2-C33A \\sim O1-C31A \\sim O1-C31
 with sigma of 0.005
3. Uiso/Uaniso restraints and constraints
C39A \\sim C37A \\sim C41A \\sim C36A \\sim C38A \\sim C40A: within 2A with
sigma of 0.01 and sigma for terminal atoms of 0.01
C36 \\sim C37 \\sim C38 \\sim C39 \\sim C40 \\sim C41: within 2A with sigma of
0.01 and sigma for terminal atoms of 0.01
4. Others
 Fixed Sof: C24(0.55) H24(0.55) C25(0.55) H25A(0.55) H25B(0.55) H25C(0.55)
 C26(0.55) H26A(0.55) H26B(0.55) H26C(0.55) C30(0.55) H30A(0.55) H30B(0.55)
 H30C(0.55) C31(0.55) H31(0.55) C32(0.55) H32A(0.55) H32B(0.55) C33(0.55)
 C34(0.55) H34A(0.55) H34B(0.55) H34C(0.55) C35(0.55) H35A(0.55) H35B(0.55)
 H35C(0.55) C36(0.55) H36A(0.55) H36B(0.55) H36C(0.55) C37(0.55) H37(0.55)
 C38(0.55) H38A(0.55) H38B(0.55) C39(0.55) C40(0.55) H40A(0.55) H40B(0.55)
 H40C(0.55) C41(0.55) H41A(0.55) H41B(0.55) H41C(0.55) C39A(0.45) C31A(0.45)
 H31A(0.45) C24A(0.45) H24A(0.45) C35A(0.45) H35D(0.45) H35E(0.45) H35F(0.45)
 C26A(0.45) H26D(0.45) H26E(0.45) H26F(0.45) C33A(0.45) C37A(0.45) H37A(0.45)
 C41A(0.45) H41D(0.45) H41E(0.45) H41F(0.45) C25A(0.45) H25D(0.45) H25E(0.45)
 H25F(0.45) C30A(0.45) H30D(0.45) H30E(0.45) H30F(0.45) C32A(0.45) H32C(0.45)
 H32D(0.45) C34A(0.45) H34D(0.45) H34E(0.45) H34F(0.45) C36A(0.45) H36D(0.45)
 H36E(0.45) H36F(0.45) C38A(0.45) H38C(0.45) H38D(0.45) C40A(0.45) H40D(0.45)
 H40E(0.45) H40F(0.45)
5.a Ternary CH refined with riding coordinates:
 C12(H12), C15(H15), C27(H27), C24(H24), C31(H31), C37(H37), C31A(H31A),
 C24A(H24A), C37A(H37A)
5.b Secondary CH2 refined with riding coordinates:
 C42(H42A,H42B), C43(H43A,H43B), C32(H32A,H32B), C38(H38A,H38B), C44(H44A,
 H44B), C32A(H32C,H32D), C38A(H38C,H38D)
5.c Aromatic/amide H refined with riding coordinates:
 C3(H3), C8(H8), C9(H9), C10(H10), C20(H20), C21(H21), C22(H22)
5.d Idealised Me refined as rotating group:
 C1(H1A,H1B,H1C), C5(H5A,H5B,H5C), C13(H13A,H13B,H13C), C14(H14A,H14B,H14C),
 C16(H16A,H16B,H16C), C17(H17A,H17B,H17C), C28(H28A,H28B,H28C), C29(H29A,H29B,
 H29C), C25(H25A,H25B,H25C), C26(H26A,H26B,H26C), C30(H30A,H30B,H30C), C34(H34A,
 H34B,H34C), C35(H35A,H35B,H35C), C36(H36A,H36B,H36C), C40(H40A,H40B,H40C),
 C41(H41A,H41B,H41C), C45(H45A,H45B,H45C), C35A(H35D,H35E,H35F), C26A(H26D,H26E,
 H26F), C41A(H41D,H41E,H41F), C25A(H25D,H25E,H25F), C30A(H30D,H30E,H30F),
 C34A(H34D,H34E,H34F), C36A(H36D,H36E,H36F), C40A(H40D,H40E,H40F)
;
_olex2_submission_special_instructions 'No special instructions were received'
_oxdiff_exptl_absorpt_empirical_details
;
Empirical correction (ABSPACK) includes:
- Absorption correction using spherical harmonics
- Frame scaling
;

loop_
_space_group_symop_operation_xyz
'x, y, z'
'-x+1/2, -y+1/2, z+1/2'
'x+1/2, -y+1/2, -z'
'-x, y, -z+1/2'
'-x, -y, -z'
'x-1/2, y-1/2, -z-1/2'
'-x-1/2, y-1/2, z'
'x, -y, z-1/2'

loop_
_atom_site_label
_atom_site_type_symbol
_atom_site_fract_x
_atom_site_fract_y
_atom_site_fract_z
_atom_site_U_iso_or_equiv
_atom_site_adp_type
_atom_site_occupancy
_atom_site_site_symmetry_order
_atom_site_calc_flag
_atom_site_refinement_flags_posn
_atom_site_refinement_flags_adp
_atom_site_refinement_flags_occupancy
_atom_site_disorder_assembly
_atom_site_disorder_group
Mg1 Mg 0.74223(4) 0.37561(2) 0.54377(3) 0.03113(16) Uani 1 1 d . . . . .
O1 O 0.75232(9) 0.30399(5) 0.52125(7) 0.0395(3) Uani 1 1 d D . . . .
O2 O 0.86501(11) 0.24452(6) 0.51014(8) 0.0547(4) Uani 1 1 d D . . . .
O3 O 0.86606(10) 0.37847(5) 0.56559(7) 0.0429(3) Uani 1 1 d . . . . .
O4 O 1.00000(11) 0.32655(7) 0.56257(8) 0.0568(4) Uani 1 1 d . . . . .
N1 N 0.64968(10) 0.39595(6) 0.60783(7) 0.0335(3) Uani 1 1 d . . . . .
N2 N 0.68402(11) 0.41301(5) 0.47303(7) 0.0333(3) Uani 1 1 d . . . . .
C1 C 0.49427(15) 0.41449(10) 0.63453(11) 0.0547(6) Uani 1 1 d . . . . .
H1A H 0.4817 0.4483 0.6389 0.082 Uiso 1 1 calc GR . . . .
H1B H 0.5112 0.4014 0.6737 0.082 Uiso 1 1 calc GR . . . .
H1C H 0.4426 0.3980 0.6199 0.082 Uiso 1 1 calc GR . . . .
C2 C 0.56873(13) 0.40777(7) 0.58897(9) 0.0373(4) Uani 1 1 d . . . . .
C3 C 0.54514(13) 0.41567(7) 0.52753(9) 0.0394(4) Uani 1 1 d . . . . .
H3 H 0.4847 0.4164 0.5201 0.047 Uiso 1 1 calc R . . . .
C4 C 0.59792(13) 0.42268(7) 0.47562(9) 0.0368(4) Uani 1 1 d . . . . .
C5 C 0.55030(16) 0.44290(9) 0.42003(10) 0.0511(6) Uani 1 1 d . . . . .
H5A H 0.5237 0.4169 0.3973 0.077 Uiso 1 1 calc GR . . . .
H5B H 0.5916 0.4596 0.3942 0.077 Uiso 1 1 calc GR . . . .
H5C H 0.5053 0.4650 0.4333 0.077 Uiso 1 1 calc GR . . . .
C6 C 0.73470(13) 0.42912(7) 0.42105(9) 0.0356(4) Uani 1 1 d . . . . .
C7 C 0.73840(15) 0.40258(8) 0.36606(9) 0.0423(5) Uani 1 1 d . . . . .
C8 C 0.79368(17) 0.41886(8) 0.31912(10) 0.0497(5) Uani 1 1 d . . . . .
H8 H 0.7962 0.4017 0.2823 0.060 Uiso 1 1 calc R . . . .
C9 C 0.84446(17) 0.45954(9) 0.32590(11) 0.0542(6) Uani 1 1 d . . . . .
H9 H 0.8815 0.4695 0.2942 0.065 Uiso 1 1 calc R . . . .
C10 C 0.84044(16) 0.48582(9) 0.38007(11) 0.0486(5) Uani 1 1 d . . . . .
H10 H 0.8748 0.5135 0.3843 0.058 Uiso 1 1 calc R . . . .
C11 C 0.78585(14) 0.47147(7) 0.42820(9) 0.0395(4) Uani 1 1 d . . . . .
C12 C 0.78002(15) 0.50136(8) 0.48677(10) 0.0444(5) Uani 1 1 d . . . . .
H12 H 0.7741 0.4788 0.5212 0.053 Uiso 1 1 calc R . . . .
C13 C 0.6970(2) 0.53338(9) 0.48626(13) 0.0606(7) Uani 1 1 d . . . . .
H13A H 0.6991 0.5548 0.4516 0.091 Uiso 1 1 calc GR . . . .
H13B H 0.6945 0.5519 0.5235 0.091 Uiso 1 1 calc GR . . . .
H13C H 0.6454 0.5133 0.4834 0.091 Uiso 1 1 calc GR . . . .
C14 C 0.8607(2) 0.53212(12) 0.49903(14) 0.0712(8) Uani 1 1 d . . . . .
H14A H 0.9125 0.5121 0.4982 0.107 Uiso 1 1 calc GR . . . .
H14B H 0.8554 0.5471 0.5387 0.107 Uiso 1 1 calc GR . . . .
H14C H 0.8654 0.5566 0.4680 0.107 Uiso 1 1 calc GR . . . .
C15 C 0.68788(18) 0.35600(8) 0.35594(10) 0.0493(5) Uani 1 1 d . . . . .
H15 H 0.6518 0.3500 0.3925 0.059 Uiso 1 1 calc R . . . .
C16 C 0.6259(2) 0.35883(11) 0.29994(12) 0.0685(8) Uani 1 1 d . . . . .
H16A H 0.5886 0.3867 0.3037 0.103 Uiso 1 1 calc GR . . . .
H16B H 0.5902 0.3302 0.2982 0.103 Uiso 1 1 calc GR . . . .
H16C H 0.6603 0.3614 0.2630 0.103 Uiso 1 1 calc GR . . . .
C17 C 0.7514(2) 0.31360(9) 0.34829(12) 0.0653(7) Uani 1 1 d . . . . .
H17A H 0.7852 0.3179 0.3113 0.098 Uiso 1 1 calc GR . . . .
H17B H 0.7185 0.2840 0.3457 0.098 Uiso 1 1 calc GR . . . .
H17C H 0.7905 0.3123 0.3830 0.098 Uiso 1 1 calc GR . . . .
C18 C 0.66941(13) 0.39974(8) 0.67251(9) 0.0386(4) Uani 1 1 d . . . . .
C19 C 0.68549(16) 0.35753(9) 0.70665(10) 0.0480(5) Uani 1 1 d . . . . .
C20 C 0.71040(19) 0.36255(11) 0.76808(10) 0.0597(7) Uani 1 1 d . . . . .
H20 H 0.7211 0.3349 0.7913 0.072 Uiso 1 1 calc R . . . .
C21 C 0.71953(17) 0.40665(11) 0.79507(10) 0.0582(6) Uani 1 1 d . . . . .
H21 H 0.7369 0.4089 0.8360 0.070 Uiso 1 1 calc R . . . .
C22 C 0.70304(16) 0.44773(10) 0.76166(10) 0.0517(6) Uani 1 1 d . . . . .
H22 H 0.7088 0.4778 0.7804 0.062 Uiso 1 1 calc R . . . .
C23 C 0.67775(15) 0.44524(9) 0.69998(10) 0.0471(5) Uani 1 1 d . . . . .
C27 C 0.6717(2) 0.30793(9) 0.67827(11) 0.0622(7) Uani 1 1 d . . . . .
H27 H 0.6937 0.3096 0.6359 0.075 Uiso 1 1 calc R . . . .
C28 C 0.5736(3) 0.29551(13) 0.67463(18) 0.0979(13) Uani 1 1 d . . . . .
H28A H 0.5500 0.2925 0.7155 0.147 Uiso 1 1 calc GR . . . .
H28B H 0.5662 0.2655 0.6531 0.147 Uiso 1 1 calc GR . . . .
H28C H 0.5429 0.3207 0.6531 0.147 Uiso 1 1 calc GR . . . .
C29 C 0.7220(4) 0.26748(13) 0.71020(16) 0.1121(16) Uani 1 1 d . . . . .
H29A H 0.7836 0.2754 0.7117 0.168 Uiso 1 1 calc GR . . . .
H29B H 0.7141 0.2379 0.6878 0.168 Uiso 1 1 calc GR . . . .
H29C H 0.7000 0.2636 0.7513 0.168 Uiso 1 1 calc GR . . . .
C42 C 0.94588(16) 0.36156(10) 0.46280(11) 0.0534(6) Uani 1 1 d . . . . .
H42A H 0.8926 0.3739 0.4437 0.064 Uiso 1 1 calc R . . . .
H42B H 0.9843 0.3889 0.4705 0.064 Uiso 1 1 calc R . . . .
C43 C 0.9916(2) 0.32827(13) 0.41695(13) 0.0760(9) Uani 1 1 d . . . . .
H43A H 0.9575 0.2987 0.4139 0.091 Uiso 1 1 calc R . . A .
H43B H 1.0489 0.3197 0.4336 0.091 Uiso 1 1 calc R . . A .
B1 B 0.84305(16) 0.29117(9) 0.52038(11) 0.0393(5) Uani 1 1 d . . . . .
B2 B 0.91916(16) 0.33767(9) 0.52899(11) 0.0421(5) Uani 1 1 d . . . . .
C24 C 0.6777(5) 0.4928(3) 0.6611(4) 0.0471(16) Uani 0.55 1 d . . P B 1
H24 H 0.6549 0.4853 0.6200 0.057 Uiso 0.55 1 calc R . P B 1
C25 C 0.7693(4) 0.5140(2) 0.6542(2) 0.0627(13) Uani 0.55 1 d . . P B 1
H25A H 0.7941 0.5196 0.6942 0.094 Uiso 0.55 1 calc GR . P B 1
H25B H 0.7658 0.5440 0.6321 0.094 Uiso 0.55 1 calc GR . P B 1
H25C H 0.8059 0.4918 0.6319 0.094 Uiso 0.55 1 calc GR . P B 1
C26 C 0.6156(5) 0.5294(2) 0.6914(3) 0.0682(16) Uani 0.55 1 d . . P B 1
H26A H 0.5572 0.5161 0.6932 0.102 Uiso 0.55 1 calc GR . P B 1
H26B H 0.6149 0.5586 0.6676 0.102 Uiso 0.55 1 calc GR . P B 1
H26C H 0.6359 0.5363 0.7323 0.102 Uiso 0.55 1 calc GR . P B 1
C30 C 0.5974(5) 0.2851(5) 0.5064(7) 0.058(4) Uani 0.55 1 d D . P C 1
H30A H 0.5882 0.2869 0.5500 0.087 Uiso 0.55 1 calc GR . P C 1
H30B H 0.5568 0.2623 0.4888 0.087 Uiso 0.55 1 calc GR . P C 1
H30C H 0.5877 0.3164 0.4884 0.087 Uiso 0.55 1 calc GR . P C 1
C31 C 0.6904(3) 0.26912(11) 0.4936(2) 0.0440(11) Uani 0.55 1 d D . P C 1
H31 H 0.7002 0.2672 0.4491 0.053 Uiso 0.55 1 calc R . P C 1
C32 C 0.7121(2) 0.22147(12) 0.5231(2) 0.0532(11) Uani 0.55 1 d D . P C 1
H32A H 0.7063 0.2247 0.5674 0.064 Uiso 0.55 1 calc R . P C 1
H32B H 0.6696 0.1975 0.5095 0.064 Uiso 0.55 1 calc R . P C 1
C33 C 0.8027(2) 0.20386(13) 0.5085(4) 0.061(3) Uani 0.55 1 d D . P C 1
C34 C 0.8273(12) 0.1748(6) 0.4404(6) 0.092(5) Uani 0.55 1 d D . P C 1
H34A H 0.8365 0.1984 0.4086 0.138 Uiso 0.55 1 calc GR . P C 1
H34B H 0.7793 0.1541 0.4291 0.138 Uiso 0.55 1 calc GR . P C 1
H34C H 0.8799 0.1559 0.4455 0.138 Uiso 0.55 1 calc GR . P C 1
C35 C 0.8405(6) 0.1671(3) 0.5538(4) 0.083(2) Uani 0.55 1 d D . P C 1
H35A H 0.8451 0.1816 0.5938 0.124 Uiso 0.55 1 calc GR . P C 1
H35B H 0.8979 0.1571 0.5402 0.124 Uiso 0.55 1 calc GR . P C 1
H35C H 0.8022 0.1395 0.5558 0.124 Uiso 0.55 1 calc GR . P C 1
C36 C 0.9662(3) 0.4310(2) 0.6156(2) 0.0649(13) Uani 0.55 1 d . U P D 1
H36A H 0.9879 0.4415 0.6550 0.097 Uiso 0.55 1 calc GR . P D 1
H36B H 0.9423 0.4582 0.5938 0.097 Uiso 0.55 1 calc GR . P D 1
H36C H 1.0137 0.4172 0.5923 0.097 Uiso 0.55 1 calc GR . P D 1
C37 C 0.8953(4) 0.39361(19) 0.6248(2) 0.0482(11) Uani 0.55 1 d . U P D 1
H37 H 0.8456 0.4091 0.6459 0.058 Uiso 0.55 1 calc R . P D 1
C38 C 0.9214(4) 0.3492(2) 0.6614(3) 0.0553(13) Uani 0.55 1 d . U P D 1
H38A H 0.8695 0.3295 0.6683 0.066 Uiso 0.55 1 calc R . P D 1
H38B H 0.9436 0.3593 0.7012 0.066 Uiso 0.55 1 calc R . P D 1
C39 C 0.9963(9) 0.3166(6) 0.6272(13) 0.067(2) Uani 0.55 1 d D U P D 1
C40 C 1.0930(8) 0.3174(4) 0.6453(5) 0.102(3) Uani 0.55 1 d D U P D 1
H40A H 1.1207 0.3455 0.6280 0.153 Uiso 0.55 1 calc GR . P D 1
H40B H 1.1215 0.2888 0.6299 0.153 Uiso 0.55 1 calc GR . P D 1
H40C H 1.0979 0.3183 0.6893 0.153 Uiso 0.55 1 calc GR . P D 1
C41 C 0.9595(7) 0.2667(5) 0.6400(7) 0.085(3) Uani 0.55 1 d D U P D 1
H41A H 0.9604 0.2607 0.6835 0.127 Uiso 0.55 1 calc GR . P D 1
H41B H 0.9948 0.2429 0.6193 0.127 Uiso 0.55 1 calc GR . P D 1
H41C H 0.8999 0.2649 0.6253 0.127 Uiso 0.55 1 calc GR . P D 1
C44 C 1.0053(3) 0.34794(15) 0.35196(16) 0.0943(12) Uani 1 1 d . . . E 1
H44A H 1.0264 0.3219 0.3259 0.113 Uiso 1 1 calc R . . E 1
H44B H 0.9488 0.3584 0.3358 0.113 Uiso 1 1 calc R . . E 1
C45 C 1.0661(3) 0.3874(2) 0.3483(2) 0.1322(19) Uani 1 1 d . . . E 1
H45A H 1.0673 0.3997 0.3069 0.198 Uiso 1 1 calc GR . . E 1
H45B H 1.1240 0.3765 0.3596 0.198 Uiso 1 1 calc GR . . E 1
H45C H 1.0478 0.4127 0.3758 0.198 Uiso 1 1 calc GR . . E 1
C39A C 1.0022(12) 0.3222(6) 0.6266(16) 0.069(3) Uani 0.45 1 d D U P D 2
C31A C 0.6828(3) 0.26575(12) 0.5227(3) 0.0390(13) Uani 0.45 1 d D . P C 2
H31A H 0.6790 0.2532 0.5648 0.047 Uiso 0.45 1 calc R . P C 2
C24A C 0.6430(6) 0.4915(4) 0.6727(4) 0.054(2) Uani 0.45 1 d . . P B 2
H24A H 0.6196 0.4837 0.6318 0.064 Uiso 0.45 1 calc R . P B 2
C35A C 0.7952(6) 0.1744(3) 0.5536(4) 0.070(2) Uani 0.45 1 d D . P C 2
H35D H 0.7761 0.1942 0.5873 0.106 Uiso 0.45 1 calc GR . P C 2
H35E H 0.8514 0.1603 0.5632 0.106 Uiso 0.45 1 calc GR . P C 2
H35F H 0.7528 0.1491 0.5467 0.106 Uiso 0.45 1 calc GR . P C 2
C26A C 0.5682(6) 0.5154(3) 0.7094(4) 0.075(2) Uani 0.45 1 d . . P B 2
H26D H 0.5214 0.4925 0.7154 0.112 Uiso 0.45 1 calc GR . P B 2
H26E H 0.5463 0.5428 0.6870 0.112 Uiso 0.45 1 calc GR . P B 2
H26F H 0.5903 0.5258 0.7486 0.112 Uiso 0.45 1 calc GR . P B 2
C33A C 0.8034(2) 0.20523(15) 0.4957(4) 0.048(2) Uani 0.45 1 d D . P C 2
C37A C 0.9330(4) 0.4013(2) 0.6070(3) 0.0443(12) Uani 0.45 1 d . U P D 2
H37A H 0.9847 0.4115 0.5832 0.053 Uiso 0.45 1 calc R . P D 2
C41A C 0.9885(8) 0.2698(6) 0.6444(8) 0.074(3) Uani 0.45 1 d D U P D 2
H41D H 0.9861 0.2671 0.6884 0.111 Uiso 0.45 1 calc GR . P D 2
H41E H 1.0365 0.2507 0.6290 0.111 Uiso 0.45 1 calc GR . P D 2
H41F H 0.9340 0.2584 0.6271 0.111 Uiso 0.45 1 calc GR . P D 2
C25A C 0.7188(7) 0.5294(2) 0.6636(3) 0.074(2) Uani 0.45 1 d . . P B 2
H25D H 0.7469 0.5355 0.7024 0.111 Uiso 0.45 1 calc GR . P B 2
H25E H 0.6945 0.5589 0.6478 0.111 Uiso 0.45 1 calc GR . P B 2
H25F H 0.7613 0.5169 0.6350 0.111 Uiso 0.45 1 calc GR . P B 2
C30A C 0.5964(4) 0.2896(6) 0.5072(7) 0.037(4) Uani 0.45 1 d D . P C 2
H30D H 0.5828 0.3134 0.5379 0.056 Uiso 0.45 1 calc GR . P C 2
H30E H 0.5505 0.2657 0.5063 0.056 Uiso 0.45 1 calc GR . P C 2
H30F H 0.6008 0.3049 0.4677 0.056 Uiso 0.45 1 calc GR . P C 2
C32A C 0.7126(3) 0.22522(14) 0.4813(2) 0.0458(11) Uani 0.45 1 d D . P C 2
H32C H 0.7123 0.2367 0.4392 0.055 Uiso 0.45 1 calc R . P C 2
H32D H 0.6701 0.1991 0.4841 0.055 Uiso 0.45 1 calc R . P C 2
C34A C 0.8250(10) 0.1861(6) 0.4445(6) 0.055(2) Uani 0.45 1 d D . P C 2
H34D H 0.8111 0.2079 0.4115 0.083 Uiso 0.45 1 calc GR . P C 2
H34E H 0.7930 0.1565 0.4389 0.083 Uiso 0.45 1 calc GR . P C 2
H34F H 0.8871 0.1795 0.4444 0.083 Uiso 0.45 1 calc GR . P C 2
C36A C 0.8897(4) 0.4444(2) 0.6370(3) 0.0555(13) Uani 0.45 1 d . U P D 2
H36D H 0.8379 0.4340 0.6587 0.083 Uiso 0.45 1 calc GR . P D 2
H36E H 0.8735 0.4675 0.6060 0.083 Uiso 0.45 1 calc GR . P D 2
H36F H 0.9302 0.4590 0.6654 0.083 Uiso 0.45 1 calc GR . P D 2
C38A C 0.9585(5) 0.3630(3) 0.6529(4) 0.0603(17) Uani 0.45 1 d . U P D 2
H38C H 0.9968 0.3774 0.6836 0.072 Uiso 0.45 1 calc R . P D 2
H38D H 0.9057 0.3519 0.6738 0.072 Uiso 0.45 1 calc R . P D 2
C40A C 1.0890(9) 0.3384(4) 0.6545(6) 0.085(3) Uani 0.45 1 d D U P D 2
H40D H 1.0917 0.3731 0.6546 0.128 Uiso 0.45 1 calc GR . P D 2
H40E H 1.1370 0.3257 0.6306 0.128 Uiso 0.45 1 calc GR . P D 2
H40F H 1.0932 0.3267 0.6960 0.128 Uiso 0.45 1 calc GR . P D 2

loop_
_atom_site_aniso_label
_atom_site_aniso_U_11
_atom_site_aniso_U_22
_atom_site_aniso_U_33
_atom_site_aniso_U_23
_atom_site_aniso_U_13
_atom_site_aniso_U_12
Mg1 0.0337(3) 0.0306(3) 0.0290(3) 0.0014(2) 0.0043(2) 0.0073(2)
O1 0.0376(7) 0.0305(7) 0.0502(8) -0.0060(6) -0.0048(6) 0.0041(5)
O2 0.0552(10) 0.0390(8) 0.0698(11) -0.0083(7) 0.0079(8) 0.0145(7)
O3 0.0416(8) 0.0450(8) 0.0421(8) -0.0062(6) -0.0057(6) 0.0038(6)
O4 0.0411(8) 0.0780(11) 0.0513(9) 0.0025(8) -0.0070(7) 0.0166(8)
N1 0.0328(8) 0.0388(8) 0.0288(8) -0.0015(6) 0.0025(6) 0.0050(6)
N2 0.0384(8) 0.0314(8) 0.0302(8) -0.0002(6) 0.0008(6) 0.0063(6)
C1 0.0352(11) 0.0866(18) 0.0421(12) -0.0127(11) 0.0045(9) 0.0083(11)
C2 0.0336(10) 0.0425(10) 0.0357(10) -0.0073(8) 0.0024(8) 0.0042(8)
C3 0.0315(10) 0.0453(11) 0.0413(10) -0.0088(9) -0.0047(8) 0.0086(8)
C4 0.0406(10) 0.0338(9) 0.0359(10) -0.0050(8) -0.0050(8) 0.0089(8)
C5 0.0498(13) 0.0596(14) 0.0439(12) -0.0005(10) -0.0084(10) 0.0141(11)
C6 0.0422(10) 0.0340(9) 0.0306(9) 0.0059(7) 0.0006(8) 0.0101(8)
C7 0.0528(12) 0.0406(11) 0.0334(10) 0.0045(8) 0.0017(9) 0.0097(9)
C8 0.0672(15) 0.0503(12) 0.0314(10) 0.0056(9) 0.0071(10) 0.0112(11)
C9 0.0605(15) 0.0609(14) 0.0411(12) 0.0130(10) 0.0110(11) 0.0042(11)
C10 0.0520(13) 0.0479(12) 0.0459(12) 0.0121(10) 0.0009(10) 0.0015(10)
C11 0.0435(11) 0.0389(10) 0.0362(10) 0.0074(8) -0.0024(8) 0.0070(8)
C12 0.0558(13) 0.0377(10) 0.0397(11) 0.0032(9) -0.0025(9) -0.0018(9)
C13 0.0789(18) 0.0438(12) 0.0590(15) -0.0078(11) 0.0001(13) 0.0124(12)
C14 0.0787(19) 0.0740(18) 0.0610(16) -0.0055(14) -0.0018(14) -0.0286(15)
C15 0.0744(16) 0.0414(11) 0.0321(10) -0.0023(8) 0.0057(10) 0.0004(11)
C16 0.095(2) 0.0650(16) 0.0460(13) -0.0007(12) -0.0103(14) -0.0142(15)
C17 0.105(2) 0.0433(13) 0.0476(13) -0.0035(10) 0.0145(14) 0.0078(13)
C18 0.0323(9) 0.0551(12) 0.0285(9) -0.0012(8) 0.0051(7) 0.0039(8)
C19 0.0523(13) 0.0596(13) 0.0322(10) 0.0066(9) 0.0104(9) 0.0071(10)
C20 0.0728(17) 0.0736(16) 0.0327(11) 0.0136(11) 0.0063(11) 0.0124(14)
C21 0.0577(14) 0.0894(19) 0.0275(10) 0.0019(11) 0.0016(10) 0.0070(13)
C22 0.0501(13) 0.0698(15) 0.0353(11) -0.0087(10) -0.0026(10) 0.0025(11)
C23 0.0468(12) 0.0594(13) 0.0351(10) -0.0050(9) -0.0044(9) 0.0046(10)
C27 0.095(2) 0.0517(13) 0.0399(12) 0.0128(10) 0.0174(13) 0.0041(13)
C28 0.119(3) 0.082(2) 0.092(2) -0.0142(19) 0.046(2) -0.037(2)
C29 0.207(5) 0.0645(19) 0.065(2) 0.0239(16) -0.003(2) 0.033(3)
C42 0.0431(12) 0.0642(14) 0.0530(13) 0.0077(11) -0.0012(10) 0.0062(11)
C43 0.0736(19) 0.096(2) 0.0586(16) 0.0208(15) 0.0174(14) 0.0329(17)
B1 0.0424(12) 0.0407(12) 0.0349(11) -0.0007(9) 0.0019(9) 0.0124(10)
B2 0.0346(11) 0.0479(13) 0.0438(12) -0.0009(10) -0.0016(9) 0.0096(10)
C24 0.061(4) 0.048(3) 0.033(3) -0.009(2) -0.003(3) 0.000(3)
C25 0.085(4) 0.050(3) 0.053(3) -0.004(2) -0.003(3) -0.004(3)
C26 0.087(5) 0.060(3) 0.057(3) -0.020(3) -0.010(3) 0.017(3)
C30 0.070(8) 0.041(5) 0.063(8) -0.006(4) 0.022(5) -0.011(4)
C31 0.059(3) 0.037(2) 0.036(2) -0.0036(18) -0.011(2) 0.0007(18)
C32 0.068(3) 0.037(2) 0.055(3) -0.0089(19) 0.017(2) -0.0001(19)
C33 0.088(6) 0.036(4) 0.059(4) -0.010(3) 0.021(3) 0.020(4)
C34 0.137(9) 0.058(9) 0.081(6) -0.030(4) 0.009(5) -0.002(6)
C35 0.103(6) 0.045(3) 0.101(5) 0.007(3) 0.001(5) 0.027(4)
C36 0.052(3) 0.076(3) 0.067(3) -0.015(3) -0.006(2) -0.019(3)
C37 0.037(2) 0.063(3) 0.045(2) -0.013(2) -0.004(2) 0.001(2)
C38 0.051(3) 0.077(4) 0.038(2) -0.007(2) -0.005(2) 0.014(3)
C39 0.064(4) 0.086(5) 0.051(4) 0.004(4) -0.017(4) 0.026(4)
C40 0.083(5) 0.129(7) 0.094(6) -0.014(5) -0.047(4) 0.034(6)
C41 0.105(7) 0.104(5) 0.046(4) 0.016(3) -0.011(5) 0.005(6)
C44 0.096(3) 0.111(3) 0.075(2) 0.025(2) 0.0222(19) 0.024(2)
C45 0.117(4) 0.169(5) 0.110(3) 0.042(3) -0.008(3) -0.042(4)
C39A 0.071(5) 0.088(6) 0.048(5) -0.011(5) -0.019(5) 0.034(5)
C31A 0.048(3) 0.029(2) 0.040(3) 0.003(2) -0.016(3) -0.004(2)
C24A 0.069(6) 0.063(4) 0.029(4) -0.012(3) -0.010(4) 0.008(5)
C35A 0.090(6) 0.047(4) 0.074(5) 0.002(3) -0.001(5) 0.021(4)
C26A 0.089(6) 0.080(6) 0.055(4) -0.023(4) -0.013(4) 0.034(4)
C33A 0.060(5) 0.031(4) 0.053(4) 0.003(3) 0.016(3) -0.001(3)
C37A 0.036(3) 0.054(3) 0.043(3) -0.008(2) -0.001(2) -0.001(3)
C41A 0.076(6) 0.097(7) 0.049(4) -0.002(4) -0.010(5) 0.043(5)
C25A 0.125(7) 0.052(4) 0.045(3) -0.007(3) -0.010(4) 0.026(4)
C30A 0.020(5) 0.043(6) 0.050(7) -0.007(4) -0.007(4) -0.005(3)
C32A 0.056(3) 0.036(2) 0.045(3) -0.009(2) 0.010(2) -0.010(2)
C34A 0.064(5) 0.034(5) 0.068(5) -0.031(3) 0.009(4) -0.004(3)
C36A 0.051(3) 0.057(3) 0.059(3) -0.017(2) -0.011(2) 0.003(2)
C38A 0.061(4) 0.076(4) 0.044(3) -0.009(3) -0.008(3) 0.017(3)
C40A 0.074(5) 0.113(7) 0.069(5) -0.028(5) -0.036(4) 0.037(6)

loop_
_atom_type_symbol
_atom_type_description
_atom_type_scat_dispersion_real
_atom_type_scat_dispersion_imag
_atom_type_scat_source
C C 0.0181 0.0091 'International Tables Vol C Tables 4.2.6.8 and 6.1.1.4'
H H 0.0000 0.0000 'International Tables Vol C Tables 4.2.6.8 and 6.1.1.4'
B B 0.0090 0.0039 'International Tables Vol C Tables 4.2.6.8 and 6.1.1.4'
Mg Mg 0.1719 0.1771 'International Tables Vol C Tables 4.2.6.8 and 6.1.1.4'
N N 0.0311 0.0180 'International Tables Vol C Tables 4.2.6.8 and 6.1.1.4'
O O 0.0492 0.0322 'International Tables Vol C Tables 4.2.6.8 and 6.1.1.4'

loop_
_exptl_absorpt_correction_T_min
0.985

loop_
_geom_angle_atom_site_label_1
_geom_angle_atom_site_label_2
_geom_angle_atom_site_label_3
_geom_angle
O1 Mg1 N1 118.56(7)
O1 Mg1 N2 109.95(7)
O1 Mg1 B1 28.35(6)
O1 Mg1 B2 63.50(7)
O3 Mg1 O1 91.47(6)
O3 Mg1 N1 118.98(7)
O3 Mg1 N2 125.40(7)
O3 Mg1 B1 63.62(7)
O3 Mg1 B2 31.28(7)
N1 Mg1 B1 135.60(7)
N1 Mg1 B2 143.72(7)
N2 Mg1 N1 94.34(7)
N2 Mg1 B1 120.83(7)
N2 Mg1 B2 119.84(7)
B1 Mg1 B2 35.26(7)
B1 O1 Mg1 108.49(13)
B1 O1 C31 116.6(2)
B1 O1 C31A 120.4(2)
C31 O1 Mg1 133.11(16)
C31A O1 Mg1 128.89(16)
B1 O2 C33 125.2(2)
B1 O2 C33A 125.9(2)
B2 O3 Mg1 109.71(12)
C37 O3 Mg1 122.3(2)
C37 O3 B2 120.0(2)
C37A O3 Mg1 145.3(3)
C37A O3 B2 104.8(3)
C39 O4 B2 119.9(6)
C39A O4 B2 122.5(9)
C2 N1 Mg1 119.15(13)
C2 N1 C18 118.20(16)
C18 N1 Mg1 122.61(12)
C4 N2 Mg1 119.37(13)
C4 N2 C6 119.62(16)
C6 N2 Mg1 121.01(12)
H1A C1 H1B 109.5
H1A C1 H1C 109.5
H1B C1 H1C 109.5
C2 C1 H1A 109.5
C2 C1 H1B 109.5
C2 C1 H1C 109.5
N1 C2 C1 121.03(18)
N1 C2 C3 124.49(18)
C3 C2 C1 114.48(18)
C2 C3 H3 114.9
C4 C3 C2 130.23(19)
C4 C3 H3 114.9
N2 C4 C3 124.55(18)
N2 C4 C5 120.47(18)
C3 C4 C5 114.98(18)
C4 C5 H5A 109.5
C4 C5 H5B 109.5
C4 C5 H5C 109.5
H5A C5 H5B 109.5
H5A C5 H5C 109.5
H5B C5 H5C 109.5
C7 C6 N2 121.88(18)
C7 C6 C11 120.36(19)
C11 C6 N2 117.64(17)
C6 C7 C15 123.26(19)
C8 C7 C6 118.5(2)
C8 C7 C15 118.18(19)
C7 C8 H8 119.2
C9 C8 C7 121.6(2)
C9 C8 H8 119.2
C8 C9 H9 120.1
C8 C9 C10 119.8(2)
C10 C9 H9 120.1
C9 C10 H10 119.5
C9 C10 C11 121.0(2)
C11 C10 H10 119.5
C6 C11 C12 120.74(18)
C10 C11 C6 118.7(2)
C10 C11 C12 120.6(2)
C11 C12 H12 107.3
C11 C12 C13 110.76(18)
C13 C12 H12 107.3
C14 C12 C11 114.0(2)
C14 C12 H12 107.3
C14 C12 C13 109.8(2)
C12 C13 H13A 109.5
C12 C13 H13B 109.5
C12 C13 H13C 109.5
H13A C13 H13B 109.5
H13A C13 H13C 109.5
H13B C13 H13C 109.5
C12 C14 H14A 109.5
C12 C14 H14B 109.5
C12 C14 H14C 109.5
H14A C14 H14B 109.5
H14A C14 H14C 109.5
H14B C14 H14C 109.5
C7 C15 H15 108.0
C7 C15 C16 112.34(19)
C7 C15 C17 110.5(2)
C16 C15 H15 108.0
C17 C15 H15 108.0
C17 C15 C16 109.8(2)
C15 C16 H16A 109.5
C15 C16 H16B 109.5
C15 C16 H16C 109.5
H16A C16 H16B 109.5
H16A C16 H16C 109.5
H16B C16 H16C 109.5
C15 C17 H17A 109.5
C15 C17 H17B 109.5
C15 C17 H17C 109.5
H17A C17 H17B 109.5
H17A C17 H17C 109.5
H17B C17 H17C 109.5
C19 C18 N1 119.38(19)
C23 C18 N1 120.03(19)
C23 C18 C19 120.47(19)
C18 C19 C27 120.9(2)
C20 C19 C18 118.0(2)
C20 C19 C27 121.1(2)
C19 C20 H20 119.0
C21 C20 C19 122.0(2)
C21 C20 H20 119.0
C20 C21 H21 120.1
C20 C21 C22 119.7(2)
C22 C21 H21 120.1
C21 C22 H22 119.4
C21 C22 C23 121.2(2)
C23 C22 H22 119.4
C18 C23 C24 121.8(3)
C18 C23 C24A 124.4(4)
C22 C23 C18 118.6(2)
C22 C23 C24 118.5(4)
C22 C23 C24A 115.6(4)
C19 C27 H27 107.0
C19 C27 C28 111.0(2)
C19 C27 C29 114.2(3)
C28 C27 H27 107.0
C29 C27 H27 107.0
C29 C27 C28 110.2(3)
C27 C28 H28A 109.5
C27 C28 H28B 109.5
C27 C28 H28C 109.5
H28A C28 H28B 109.5
H28A C28 H28C 109.5
H28B C28 H28C 109.5
C27 C29 H29A 109.5
C27 C29 H29B 109.5
C27 C29 H29C 109.5
H29A C29 H29B 109.5
H29A C29 H29C 109.5
H29B C29 H29C 109.5
H42A C42 H42B 107.4
C43 C42 H42A 108.2
C43 C42 H42B 108.2
C43 C42 B2 116.4(2)
B2 C42 H42A 108.2
B2 C42 H42B 108.2
C42 C43 H43A 108.1
C42 C43 H43B 108.1
C42 C43 C44 116.8(3)
H43A C43 H43B 107.3
C44 C43 H43A 108.1
C44 C43 H43B 108.1
O1 B1 Mg1 43.16(9)
O1 B1 B2 117.17(17)
O2 B1 Mg1 161.53(17)
O2 B1 O1 118.6(2)
O2 B1 B2 124.13(19)
B2 B1 Mg1 74.28(11)
O3 B2 Mg1 39.01(8)
O3 B2 C42 106.10(18)
O3 B2 B1 104.00(16)
O4 B2 Mg1 142.97(15)
O4 B2 O3 108.85(18)
O4 B2 C42 108.49(19)
O4 B2 B1 117.09(19)
C42 B2 Mg1 100.40(13)
C42 B2 B1 111.67(19)
B1 B2 Mg1 70.46(11)
C23 C24 H24 108.4
C25 C24 C23 112.2(6)
C25 C24 H24 108.4
C25 C24 C26 110.5(6)
C26 C24 C23 108.9(5)
C26 C24 H24 108.4
C24 C25 H25A 109.5
C24 C25 H25B 109.5
C24 C25 H25C 109.5
H25A C25 H25B 109.5
H25A C25 H25C 109.5
H25B C25 H25C 109.5
C24 C26 H26A 109.5
C24 C26 H26B 109.5
C24 C26 H26C 109.5
H26A C26 H26B 109.5
H26A C26 H26C 109.5
H26B C26 H26C 109.5
H30A C30 H30B 109.5
H30A C30 H30C 109.5
H30B C30 H30C 109.5
C31 C30 H30A 109.5
C31 C30 H30B 109.5
C31 C30 H30C 109.5
O1 C31 C30 109.3(6)
O1 C31 H31 109.9
O1 C31 C32 105.1(3)
C30 C31 H31 109.9
C32 C31 C30 112.6(7)
C32 C31 H31 109.9
C31 C32 H32A 108.9
C31 C32 H32B 108.9
H32A C32 H32B 107.7
C33 C32 C31 113.4(4)
C33 C32 H32A 108.9
C33 C32 H32B 108.9
O2 C33 C32 109.7(3)
O2 C33 C34 103.8(8)
O2 C33 C35 104.7(5)
C32 C33 C34 122.3(8)
C32 C33 C35 115.2(5)
C35 C33 C34 99.4(8)
C33 C34 H34A 109.5
C33 C34 H34B 109.5
C33 C34 H34C 109.5
H34A C34 H34B 109.5
H34A C34 H34C 109.5
H34B C34 H34C 109.5
C33 C35 H35A 109.5
C33 C35 H35B 109.5
C33 C35 H35C 109.5
H35A C35 H35B 109.5
H35A C35 H35C 109.5
H35B C35 H35C 109.5
H36A C36 H36B 109.5
H36A C36 H36C 109.5
H36B C36 H36C 109.5
C37 C36 H36A 109.5
C37 C36 H36B 109.5
C37 C36 H36C 109.5
O3 C37 C36 107.7(4)
O3 C37 H37 108.1
O3 C37 C38 108.5(4)
C36 C37 H37 108.1
C36 C37 C38 116.1(5)
C38 C37 H37 108.1
C37 C38 H38A 109.0
C37 C38 H38B 109.0
C37 C38 C39 113.1(8)
H38A C38 H38B 107.8
C39 C38 H38A 109.0
C39 C38 H38B 109.0
O4 C39 C38 111.6(8)
O4 C39 C40 102.4(14)
O4 C39 C41 111.7(16)
C40 C39 C38 123.2(17)
C41 C39 C38 99.4(13)
C41 C39 C40 108.8(9)
C39 C40 H40A 109.5
C39 C40 H40B 109.5
C39 C40 H40C 109.5
H40A C40 H40B 109.5
H40A C40 H40C 109.5
H40B C40 H40C 109.5
C39 C41 H41A 109.5
C39 C41 H41B 109.5
C39 C41 H41C 109.5
H41A C41 H41B 109.5
H41A C41 H41C 109.5
H41B C41 H41C 109.5
C43 C44 H44A 108.7
C43 C44 H44B 108.7
H44A C44 H44B 107.6
C45 C44 C43 114.3(4)
C45 C44 H44A 108.7
C45 C44 H44B 108.7
C44 C45 H45A 109.5
C44 C45 H45B 109.5
C44 C45 H45C 109.5
H45A C45 H45B 109.5
H45A C45 H45C 109.5
H45B C45 H45C 109.5
O4 C39A C41A 109.5(18)
O4 C39A C38A 108.6(12)
O4 C39A C40A 113.2(18)
C41A C39A C40A 107.5(12)
C38A C39A C41A 126(2)
C38A C39A C40A 90.5(14)
O1 C31A H31A 108.2
O1 C31A C30A 107.4(6)
O1 C31A C32A 107.6(3)
C30A C31A H31A 108.2
C30A C31A C32A 117.0(7)
C32A C31A H31A 108.2
C23 C24A H24A 107.3
C23 C24A C26A 114.8(7)
C23 C24A C25A 111.1(7)
C26A C24A H24A 107.3
C26A C24A C25A 108.6(8)
C25A C24A H24A 107.3
H35D C35A H35E 109.5
H35D C35A H35F 109.5
H35E C35A H35F 109.5
C33A C35A H35D 109.5
C33A C35A H35E 109.5
C33A C35A H35F 109.5
C24A C26A H26D 109.5
C24A C26A H26E 109.5
C24A C26A H26F 109.5
H26D C26A H26E 109.5
H26D C26A H26F 109.5
H26E C26A H26F 109.5
O2 C33A C35A 106.8(6)
O2 C33A C32A 110.6(3)
C32A C33A C35A 107.5(5)
C34A C33A O2 109.3(9)
C34A C33A C35A 120.6(10)
C34A C33A C32A 101.8(10)
O3 C37A H37A 110.3
O3 C37A C36A 107.4(4)
O3 C37A C38A 106.0(5)
C36A C37A H37A 110.3
C38A C37A H37A 110.3
C38A C37A C36A 112.3(5)
C39A C41A H41D 109.5
C39A C41A H41E 109.5
C39A C41A H41F 109.5
H41D C41A H41E 109.5
H41D C41A H41F 109.5
H41E C41A H41F 109.5
C24A C25A H25D 109.5
C24A C25A H25E 109.5
C24A C25A H25F 109.5
H25D C25A H25E 109.5
H25D C25A H25F 109.5
H25E C25A H25F 109.5
C31A C30A H30D 109.5
C31A C30A H30E 109.5
C31A C30A H30F 109.5
H30D C30A H30E 109.5
H30D C30A H30F 109.5
H30E C30A H30F 109.5
C31A C32A C33A 114.9(4)
C31A C32A H32C 108.5
C31A C32A H32D 108.5
C33A C32A H32C 108.5
C33A C32A H32D 108.5
H32C C32A H32D 107.5
C33A C34A H34D 109.5
C33A C34A H34E 109.5
C33A C34A H34F 109.5
H34D C34A H34E 109.5
H34D C34A H34F 109.5
H34E C34A H34F 109.5
C37A C36A H36D 109.5
C37A C36A H36E 109.5
C37A C36A H36F 109.5
H36D C36A H36E 109.5
H36D C36A H36F 109.5
H36E C36A H36F 109.5
C39A C38A C37A 114.2(13)
C39A C38A H38C 108.7
C39A C38A H38D 108.7
C37A C38A H38C 108.7
C37A C38A H38D 108.7
H38C C38A H38D 107.6
C39A C40A H40D 109.5
C39A C40A H40E 109.5
C39A C40A H40F 109.5
H40D C40A H40E 109.5
H40D C40A H40F 109.5
H40E C40A H40F 109.5

loop_
_geom_bond_atom_site_label_1
_geom_bond_atom_site_label_2
_geom_bond_distance
Mg1 O1 2.0466(14)
Mg1 O3 1.9378(16)
Mg1 N1 2.0550(16)
Mg1 N2 2.0524(16)
Mg1 B1 2.837(2)
Mg1 B2 2.898(2)
O1 B1 1.420(3)
O1 C31 1.474(3)
O1 C31A 1.493(4)
O2 B1 1.351(3)
O2 C33 1.469(4)
O2 C33A 1.468(4)
O3 B2 1.598(3)
O3 C37 1.424(5)
O3 C37A 1.496(6)
O4 B2 1.459(3)
O4 C39 1.43(3)
O4 C39A 1.40(3)
N1 C2 1.334(3)
N1 C18 1.441(2)
N2 C4 1.334(3)
N2 C6 1.437(2)
C1 H1A 0.9600
C1 H1B 0.9600
C1 H1C 0.9600
C1 C2 1.513(3)
C2 C3 1.399(3)
C3 H3 0.9300
C3 C4 1.396(3)
C4 C5 1.514(3)
C5 H5A 0.9600
C5 H5B 0.9600
C5 H5C 0.9600
C6 C7 1.403(3)
C6 C11 1.414(3)
C7 C8 1.395(3)
C7 C15 1.515(3)
C8 H8 0.9300
C8 C9 1.371(4)
C9 H9 0.9300
C9 C10 1.385(3)
C10 H10 0.9300
C10 C11 1.392(3)
C11 C12 1.520(3)
C12 H12 0.9800
C12 C13 1.540(3)
C12 C14 1.514(3)
C13 H13A 0.9600
C13 H13B 0.9600
C13 H13C 0.9600
C14 H14A 0.9600
C14 H14B 0.9600
C14 H14C 0.9600
C15 H15 0.9800
C15 C16 1.539(4)
C15 C17 1.527(4)
C16 H16A 0.9600
C16 H16B 0.9600
C16 H16C 0.9600
C17 H17A 0.9600
C17 H17B 0.9600
C17 H17C 0.9600
C18 C19 1.405(3)
C18 C23 1.399(3)
C19 C20 1.394(3)
C19 C27 1.519(4)
C20 H20 0.9300
C20 C21 1.361(4)
C21 H21 0.9300
C21 C22 1.372(4)
C22 H22 0.9300
C22 C23 1.396(3)
C23 C24 1.565(9)
C23 C24A 1.505(12)
C27 H27 0.9800
C27 C28 1.529(5)
C27 C29 1.521(4)
C28 H28A 0.9600
C28 H28B 0.9600
C28 H28C 0.9600
C29 H29A 0.9600
C29 H29B 0.9600
C29 H29C 0.9600
C42 H42A 0.9700
C42 H42B 0.9700
C42 C43 1.524(4)
C42 B2 1.634(3)
C43 H43A 0.9700
C43 H43B 0.9700
C43 C44 1.527(4)
B1 B2 1.738(4)
C24 H24 0.9800
C24 C25 1.515(9)
C24 C26 1.530(9)
C25 H25A 0.9600
C25 H25B 0.9600
C25 H25C 0.9600
C26 H26A 0.9600
C26 H26B 0.9600
C26 H26C 0.9600
C30 H30A 0.9600
C30 H30B 0.9600
C30 H30C 0.9600
C30 C31 1.504(6)
C31 H31 0.9800
C31 C32 1.502(4)
C32 H32A 0.9700
C32 H32B 0.9700
C32 C33 1.493(4)
C33 C34 1.725(14)
C33 C35 1.526(4)
C34 H34A 0.9600
C34 H34B 0.9600
C34 H34C 0.9600
C35 H35A 0.9600
C35 H35B 0.9600
C35 H35C 0.9600
C36 H36A 0.9600
C36 H36B 0.9600
C36 H36C 0.9600
C36 C37 1.505(7)
C37 H37 0.9800
C37 C38 1.516(8)
C38 H38A 0.9700
C38 H38B 0.9700
C38 C39 1.63(3)
C39 C40 1.517(5)
C39 C41 1.515(5)
C40 H40A 0.9600
C40 H40B 0.9600
C40 H40C 0.9600
C41 H41A 0.9600
C41 H41B 0.9600
C41 H41C 0.9600
C44 H44A 0.9700
C44 H44B 0.9700
C44 C45 1.432(6)
C45 H45A 0.9600
C45 H45B 0.9600
C45 H45C 0.9600
C39A C41A 1.514(5)
C39A C38A 1.43(3)
C39A C40A 1.516(5)
C31A H31A 0.9800
C31A C30A 1.505(5)
C31A C32A 1.507(4)
C24A H24A 0.9800
C24A C26A 1.535(11)
C24A C25A 1.568(13)
C35A H35D 0.9600
C35A H35E 0.9600
C35A H35F 0.9600
C35A C33A 1.525(5)
C26A H26D 0.9600
C26A H26E 0.9600
C26A H26F 0.9600
C33A C32A 1.515(4)
C33A C34A 1.275(15)
C37A H37A 0.9800
C37A C36A 1.509(8)
C37A C38A 1.507(10)
C41A H41D 0.9600
C41A H41E 0.9600
C41A H41F 0.9600
C25A H25D 0.9600
C25A H25E 0.9600
C25A H25F 0.9600
C30A H30D 0.9600
C30A H30E 0.9600
C30A H30F 0.9600
C32A H32C 0.9700
C32A H32D 0.9700
C34A H34D 0.9600
C34A H34E 0.9600
C34A H34F 0.9600
C36A H36D 0.9600
C36A H36E 0.9600
C36A H36F 0.9600
C38A H38C 0.9700
C38A H38D 0.9700
C40A H40D 0.9600
C40A H40E 0.9600
C40A H40F 0.9600

loop_
_geom_torsion_atom_site_label_1
_geom_torsion_atom_site_label_2
_geom_torsion_atom_site_label_3
_geom_torsion_atom_site_label_4
_geom_torsion
Mg1 O1 B1 O2 176.05(16)
Mg1 O1 B1 B2 -7.0(2)
Mg1 O1 C31 C30 -25.0(8)
Mg1 O1 C31 C32 -146.2(2)
Mg1 O1 C31A C30A 32.9(8)
Mg1 O1 C31A C32A 159.6(2)
Mg1 O3 B2 O4 -156.73(15)
Mg1 O3 B2 C42 86.69(17)
Mg1 O3 B2 B1 -31.21(18)
Mg1 O3 C37 C36 -130.7(3)
Mg1 O3 C37 C38 102.9(4)
Mg1 O3 C37A C36A -13.7(8)
Mg1 O3 C37A C38A 106.5(5)
Mg1 N1 C2 C1 169.25(17)
Mg1 N1 C2 C3 -11.8(3)
Mg1 N1 C18 C19 -69.9(2)
Mg1 N1 C18 C23 106.2(2)
Mg1 N2 C4 C3 10.1(3)
Mg1 N2 C4 C5 -170.10(15)
Mg1 N2 C6 C7 96.7(2)
Mg1 N2 C6 C11 -79.42(19)
Mg1 B1 B2 O3 20.25(11)
Mg1 B1 B2 O4 140.35(19)
Mg1 B1 B2 C42 -93.74(16)
O1 B1 B2 Mg1 4.97(15)
O1 B1 B2 O3 25.2(2)
O1 B1 B2 O4 145.32(19)
O1 B1 B2 C42 -88.8(2)
O1 C31 C32 C33 -63.9(5)
O1 C31A C32A C33A 54.2(6)
O2 B1 B2 Mg1 -178.3(2)
O2 B1 B2 O3 -158.0(2)
O2 B1 B2 O4 -37.9(3)
O2 B1 B2 C42 88.0(3)
O2 C33A C32A C31A -41.4(8)
O3 C37 C38 C39 56.5(8)
O3 C37A C38A C39A 64.9(9)
O4 C39A C38A C37A -7.2(13)
N1 C2 C3 C4 -14.0(4)
N1 C18 C19 C20 175.6(2)
N1 C18 C19 C27 -7.3(3)
N1 C18 C23 C22 -175.51(19)
N1 C18 C23 C24 -7.6(4)
N1 C18 C23 C24A 18.4(5)
N2 C6 C7 C8 -175.75(19)
N2 C6 C7 C15 1.9(3)
N2 C6 C11 C10 175.36(18)
N2 C6 C11 C12 -5.9(3)
C1 C2 C3 C4 165.1(2)
C2 N1 C18 C19 112.5(2)
C2 N1 C18 C23 -71.4(3)
C2 C3 C4 N2 15.0(4)
C2 C3 C4 C5 -164.8(2)
C4 N2 C6 C7 -83.7(2)
C4 N2 C6 C11 100.2(2)
C6 N2 C4 C3 -169.52(19)
C6 N2 C4 C5 10.3(3)
C6 C7 C8 C9 0.7(3)
C6 C7 C15 C16 122.3(2)
C6 C7 C15 C17 -114.7(2)
C6 C11 C12 C13 -79.0(2)
C6 C11 C12 C14 156.6(2)
C7 C6 C11 C10 -0.8(3)
C7 C6 C11 C12 177.98(19)
C7 C8 C9 C10 -1.0(4)
C8 C7 C15 C16 -60.0(3)
C8 C7 C15 C17 62.9(3)
C8 C9 C10 C11 0.4(4)
C9 C10 C11 C6 0.5(3)
C9 C10 C11 C12 -178.3(2)
C10 C11 C12 C13 99.8(2)
C10 C11 C12 C14 -24.6(3)
C11 C6 C7 C8 0.2(3)
C11 C6 C7 C15 177.9(2)
C15 C7 C8 C9 -177.1(2)
C18 N1 C2 C1 -13.0(3)
C18 N1 C2 C3 166.0(2)
C18 C19 C20 C21 -0.2(4)
C18 C19 C27 C28 -76.1(3)
C18 C19 C27 C29 158.6(3)
C18 C23 C24 C25 -104.0(6)
C18 C23 C24 C26 133.4(5)
C18 C23 C24A C26A 114.1(7)
C18 C23 C24A C25A -122.2(6)
C19 C18 C23 C22 0.5(3)
C19 C18 C23 C24 168.5(3)
C19 C18 C23 C24A -165.6(4)
C19 C20 C21 C22 0.7(4)
C20 C19 C27 C28 100.9(3)
C20 C19 C27 C29 -24.5(4)
C20 C21 C22 C23 -0.6(4)
C21 C22 C23 C18 0.0(4)
C21 C22 C23 C24 -168.3(3)
C21 C22 C23 C24A 167.3(4)
C22 C23 C24 C25 64.0(6)
C22 C23 C24 C26 -58.7(6)
C22 C23 C24A C26A -52.4(9)
C22 C23 C24A C25A 71.3(6)
C23 C18 C19 C20 -0.5(3)
C23 C18 C19 C27 176.6(2)
C27 C19 C20 C21 -177.2(3)
C42 C43 C44 C45 67.1(5)
C43 C42 B2 Mg1 -135.8(2)
C43 C42 B2 O3 -175.6(2)
C43 C42 B2 O4 67.6(3)
C43 C42 B2 B1 -62.9(3)
B1 O1 C31 C30 172.2(7)
B1 O1 C31 C32 51.1(4)
B1 O1 C31A C30A -165.9(6)
B1 O1 C31A C32A -39.1(5)
B1 O2 C33 C32 -3.0(8)
B1 O2 C33 C34 129.2(7)
B1 O2 C33 C35 -127.1(4)
B1 O2 C33A C35A -105.6(5)
B1 O2 C33A C32A 11.0(8)
B1 O2 C33A C34A 122.4(9)
B2 O3 C37 C36 83.5(4)
B2 O3 C37 C38 -42.9(5)
B2 O3 C37A C36A 173.0(4)
B2 O3 C37A C38A -66.8(5)
B2 O4 C39 C38 -35.4(11)
B2 O4 C39 C40 -168.9(6)
B2 O4 C39 C41 74.9(13)
B2 O4 C39A C41A 92.5(14)
B2 O4 C39A C38A -48.7(12)
B2 O4 C39A C40A -147.6(9)
B2 C42 C43 C44 171.7(3)
C30 C31 C32 C33 177.2(8)
C31 O1 B1 Mg1 166.8(3)
C31 O1 B1 O2 -17.1(3)
C31 O1 B1 B2 159.8(3)
C31 C32 C33 O2 40.7(7)
C31 C32 C33 C34 -80.9(9)
C31 C32 C33 C35 158.5(5)
C33 O2 B1 Mg1 -0.8(8)
C33 O2 B1 O1 -9.4(5)
C33 O2 B1 B2 173.9(4)
C36 C37 C38 C39 -64.9(8)
C37 O3 B2 Mg1 149.7(3)
C37 O3 B2 O4 -7.0(4)
C37 O3 B2 C42 -123.6(3)
C37 O3 B2 B1 118.5(3)
C37 C38 C39 O4 -20.0(11)
C37 C38 C39 C40 102.2(15)
C37 C38 C39 C41 -138.0(9)
C39 O4 B2 Mg1 25.1(9)
C39 O4 B2 O3 49.5(9)
C39 O4 B2 C42 164.6(9)
C39 O4 B2 B1 -68.0(9)
C39A O4 B2 Mg1 17.4(9)
C39A O4 B2 O3 41.8(9)
C39A O4 B2 C42 156.8(8)
C39A O4 B2 B1 -75.7(8)
C31A O1 B1 Mg1 -164.7(3)
C31A O1 B1 O2 11.4(4)
C31A O1 B1 B2 -171.7(3)
C35A C33A C32A C31A 74.8(6)
C33A O2 B1 Mg1 12.7(8)
C33A O2 B1 O1 4.1(5)
C33A O2 B1 B2 -172.6(5)
C37A O3 B2 Mg1 175.9(3)
C37A O3 B2 O4 19.2(3)
C37A O3 B2 C42 -97.4(3)
C37A O3 B2 B1 144.7(3)
C41A C39A C38A C37A -140.2(16)
C30A C31A C32A C33A 175.2(8)
C34A C33A C32A C31A -157.5(9)
C36A C37A C38A C39A -178.1(8)
C40A C39A C38A C37A 107.6(13)
